data_7246231
loop_
_publ_author_name
'Andrejevi\'c, Tina P.'
'Aleksic, Ivana'
'Kljun, Jakob'
'Po\<ckaj, Marta'
'Zlatar, Matija'
'Vojnovic, Sandra'
'Nikodinovic-Runic, Jasmina'
'Turel, Iztok'
'Djuran, Milo\<s I.'
'Gli\<si\'c, Biljana \/D.'

_publ_section_title
;
 Copper(ii) and silver(i) complexes with dimethyl
 6-(pyrazine-2-yl)pyridine-3,4-dicarboxylate (py-2pz): the influence of
 the metal ion on the antimicrobial potential of the complex
;
_journal_issue 7
_journal_name_full 'RSC Advances'
_journal_page_first 4376
_journal_page_last 4393
_journal_paper_doi 10.1039/D2RA07401J
_journal_volume 13
_journal_year 2023
_chemical_formula_moiety 'C26 H22 Cl4 Cu2 N6 O8'
_chemical_formula_sum 'C26 H22 Cl4 Cu2 N6 O8'
_chemical_formula_weight 815.37
_space_group_crystal_system triclinic
_space_group_IT_number 2
_space_group_name_Hall '-P 1'
_space_group_name_H-M_alt 'P -1'
_atom_sites_solution_hydrogens geom
_atom_sites_solution_primary dual
_audit_creation_date 2022-10-29
_audit_creation_method
;
Olex2 1.3
(compiled 2020.11.12 svn.r5f609507 for OlexSys, GUI svn.r6408)
;
_audit_update_record
;
2022-11-16 deposited with the CCDC.	2023-01-19 downloaded from the CCDC.
;
_cell_angle_alpha 104.394(6)
_cell_angle_beta 106.396(6)
_cell_angle_gamma 104.368(6)
_cell_formula_units_Z 1
_cell_length_a 7.7916(6)
_cell_length_b 8.9848(6)
_cell_length_c 11.9955(7)
_cell_measurement_reflns_used 2534
_cell_measurement_temperature 149.5(8)
_cell_measurement_theta_max 29.9110
_cell_measurement_theta_min 2.8940
_cell_volume 733.10(10)
_computing_cell_refinement 'CrysAlisPro 1.171.40.68a (Rigaku OD, 2019)'
_computing_data_collection 'CrysAlisPro 1.171.40.68a (Rigaku OD, 2019)'
_computing_data_reduction 'CrysAlisPro 1.171.40.68a (Rigaku OD, 2019)'
_computing_molecular_graphics 'Olex2 1.3 (Dolomanov et al., 2009)'
_computing_publication_material 'Olex2 1.3 (Dolomanov et al., 2009)'
_computing_structure_refinement 'SHELXL 2018/3 (Sheldrick, 2015)'
_computing_structure_solution 'SHELXT 2018/2 (Sheldrick, 2018)'
_diffrn_ambient_environment N~2~
_diffrn_ambient_temperature 149.5(8)
_diffrn_detector 'CCD plate'
_diffrn_detector_area_resol_mean 10.4933
_diffrn_detector_type Atlas
_diffrn_measured_fraction_theta_full 1.000
_diffrn_measured_fraction_theta_max 0.999
_diffrn_measurement_details
;
List of Runs (angles in degrees, time in seconds):

  # Type    Start    End  Width  t~exp~   \w     \q     \k     \f   Frames
#--------------------------------------------------------------------------
  1  \w      3.00  90.00   1.00    2.32    --   14.21  37.00  60.00   87
  2  \w    -59.00  39.00   1.00    2.32    --   14.21 -57.00 -90.00   98
  3  \w    -10.00  88.00   1.00    2.32    --   14.21  57.00 150.00   98
  4  \w    -40.00  16.00   1.00    2.32    --  -14.52 -77.00 150.00   56
;
_diffrn_measurement_device 'four-circle diffractometer'
_diffrn_measurement_device_type 'SuperNova, Dual, Cu at home/near, Atlas'
_diffrn_measurement_method '\w scans'
_diffrn_orient_matrix_type 'CrysAlisPro convention (1999,Acta A55,543-557)'
_diffrn_orient_matrix_UB_11 0.0372532000
_diffrn_orient_matrix_UB_12 -0.0613521000
_diffrn_orient_matrix_UB_13 -0.0209742000
_diffrn_orient_matrix_UB_21 0.0876919000
_diffrn_orient_matrix_UB_22 0.0439285000
_diffrn_orient_matrix_UB_23 0.0504862000
_diffrn_orient_matrix_UB_31 -0.0335274000
_diffrn_orient_matrix_UB_32 -0.0428019000
_diffrn_orient_matrix_UB_33 0.0362832000
_diffrn_radiation_monochromator mirror
_diffrn_radiation_probe x-ray
_diffrn_radiation_type 'Mo K\a'
_diffrn_radiation_wavelength 0.71073
_diffrn_reflns_av_R_equivalents 0.0270
_diffrn_reflns_av_unetI/netI 0.0520
_diffrn_reflns_Laue_measured_fraction_full 1.000
_diffrn_reflns_Laue_measured_fraction_max 0.999
_diffrn_reflns_limit_h_max 10
_diffrn_reflns_limit_h_min -10
_diffrn_reflns_limit_k_max 11
_diffrn_reflns_limit_k_min -11
_diffrn_reflns_limit_l_max 11
_diffrn_reflns_limit_l_min -15
_diffrn_reflns_number 6360
_diffrn_reflns_point_group_measured_fraction_full 1.000
_diffrn_reflns_point_group_measured_fraction_max 0.999
_diffrn_reflns_theta_full 25.242
_diffrn_reflns_theta_max 27.476
_diffrn_reflns_theta_min 2.491
_diffrn_source 'micro-focus sealed X-ray tube'
_diffrn_source_type 'SuperNova (Mo) X-ray Source'
_exptl_absorpt_coefficient_mu 1.877
_exptl_absorpt_correction_T_max 1.00000
_exptl_absorpt_correction_T_min 0.83089
_exptl_absorpt_correction_type multi-scan
_exptl_absorpt_process_details
;
CrysAlisPro 1.171.40.68a (Rigaku Oxford Diffraction, 2019)
Empirical absorption correction using spherical harmonics,
 implemented in SCALE3 ABSPACK scaling algorithm.
;
_exptl_crystal_colour 'clear light green'
_exptl_crystal_colour_lustre clear
_exptl_crystal_colour_modifier light
_exptl_crystal_colour_primary green
_exptl_crystal_density_diffrn 1.847
_exptl_crystal_description block
_exptl_crystal_F_000 410
_exptl_crystal_size_max 0.2
_exptl_crystal_size_mid 0.05
_exptl_crystal_size_min 0.05
_refine_diff_density_max 0.415
_refine_diff_density_min -0.422
_refine_diff_density_rms 0.086
_refine_ls_extinction_method none
_refine_ls_goodness_of_fit_ref 1.070
_refine_ls_hydrogen_treatment constr
_refine_ls_matrix_type full
_refine_ls_number_parameters 210
_refine_ls_number_reflns 3355
_refine_ls_number_restraints 0
_refine_ls_restrained_S_all 1.070
_refine_ls_R_factor_all 0.0457
_refine_ls_R_factor_gt 0.0339
_refine_ls_shift/su_max 0.001
_refine_ls_shift/su_mean 0.000
_refine_ls_structure_factor_coef Fsqd
_refine_ls_weighting_details 'w=1/[\s^2^(Fo^2^)+(0.0248P)^2^+0.1293P] where P=(Fo^2^+2Fc^2^)/3'
_refine_ls_weighting_scheme calc
_refine_ls_wR_factor_gt 0.0676
_refine_ls_wR_factor_ref 0.0748
_reflns_Friedel_coverage 0.000
_reflns_number_gt 2769
_reflns_number_total 3355
_reflns_threshold_expression 'I > 2\s(I)'
_cod_data_source_file d2ra07401j2.cif
_cod_data_source_block moc40
_cod_original_cell_volume 733.10(9)
_cod_database_code 7246231
_shelx_shelxl_version_number 2018/3
_chemical_oxdiff_formula 'Cu1 Cl2 C13 N11 N3 O4'
_shelx_space_group_comment
;
The symmetry employed for this shelxl refinement is uniquely defined
by the following loop, which should always be used as a source of
symmetry information in preference to the above space-group names.
They are only intended as comments.
;
_shelx_estimated_absorpt_t_max 0.912
_shelx_estimated_absorpt_t_min 0.705
_reflns_odcompleteness_completeness 99.94
_reflns_odcompleteness_iscentric 1
_reflns_odcompleteness_theta 27.50
_olex2_refinement_description
;
1. Fixed Uiso
 At 1.2 times of:
  All C(H) groups
 At 1.5 times of:
  All C(H,H,H) groups
2.a Aromatic/amide H refined with riding coordinates:
 C5A(H5A), C12A(H12A), C9A(H9A), C2A(H2A), C11A(H11A)
2.b Idealised Me refined as rotating group:
 C16A(H16A,H16B,H16C), C20A(H20A,H20B,H20C)
;
_olex2_submission_special_instructions 'No special instructions were received'
_oxdiff_exptl_absorpt_empirical_details
;
Empirical correction (ABSPACK) includes:
- Absorption correction using spherical harmonics
- Frame scaling
;
_oxdiff_exptl_absorpt_empirical_full_max 1.325
_oxdiff_exptl_absorpt_empirical_full_min 0.738

loop_
_space_group_symop_operation_xyz
'x, y, z'
'-x, -y, -z'

loop_
_atom_site_label
_atom_site_type_symbol
_atom_site_fract_x
_atom_site_fract_y
_atom_site_fract_z
_atom_site_U_iso_or_equiv
_atom_site_adp_type
_atom_site_occupancy
_atom_site_site_symmetry_order
_atom_site_calc_flag
_atom_site_refinement_flags_posn
_atom_site_refinement_flags_adp
_atom_site_refinement_flags_occupancy
_atom_site_disorder_assembly
_atom_site_disorder_group
Cu1 Cu 0.21380(4) 0.48611(4) 0.49641(3) 0.01471(10) Uani 1 1 d . . . . .
Cl2 Cl 0.15548(9) 0.68994(8) 0.61780(5) 0.01671(15) Uani 1 1 d . . . . .
Cl1 Cl 0.26351(10) 0.62601(8) 0.37241(6) 0.02183(16) Uani 1 1 d . . . . .
O19A O 0.1043(3) -0.0330(2) 0.83837(16) 0.0215(4) Uani 1 1 d . . . . .
O18A O 0.4227(3) 0.0525(3) 0.89085(17) 0.0286(5) Uani 1 1 d . . . . .
O15A O 0.2395(3) 0.5361(2) 0.96600(16) 0.0246(5) Uani 1 1 d . . . . .
N7A N 0.2802(3) 0.2975(3) 0.40727(18) 0.0145(5) Uani 1 1 d . . . . .
N1A N 0.2323(3) 0.3636(3) 0.61891(18) 0.0143(4) Uani 1 1 d . . . . .
O14A O 0.2588(3) 0.3107(3) 1.00803(17) 0.0346(5) Uani 1 1 d . . . . .
N10A N 0.3335(3) 0.0108(3) 0.2940(2) 0.0243(5) Uani 1 1 d . . . . .
C5A C 0.2478(4) 0.1115(3) 0.6450(2) 0.0173(6) Uani 1 1 d . . . . .
H5A H 0.252604 0.007822 0.612647 0.021 Uiso 1 1 calc R U . . .
C6A C 0.2454(3) 0.2140(3) 0.5761(2) 0.0147(5) Uani 1 1 d . . . . .
C8A C 0.2698(3) 0.1771(3) 0.4557(2) 0.0156(5) Uani 1 1 d . . . . .
C12A C 0.3222(3) 0.2774(3) 0.3060(2) 0.0177(6) Uani 1 1 d . . . . .
H12A H 0.331376 0.359042 0.270846 0.021 Uiso 1 1 calc R U . . .
C4A C 0.2431(3) 0.1641(3) 0.7622(2) 0.0163(6) Uani 1 1 d . . . . .
C9A C 0.2910(4) 0.0327(3) 0.3958(2) 0.0208(6) Uani 1 1 d . . . . .
H9A H 0.274959 -0.051772 0.427877 0.025 Uiso 1 1 calc R U . . .
C17A C 0.2696(4) 0.0573(3) 0.8404(2) 0.0187(6) Uani 1 1 d . . . . .
C2A C 0.2257(4) 0.4137(3) 0.7315(2) 0.0169(6) Uani 1 1 d . . . . .
H2A H 0.214815 0.515765 0.760220 0.020 Uiso 1 1 calc R U . . .
C11A C 0.3525(4) 0.1359(3) 0.2523(2) 0.0218(6) Uani 1 1 d . . . . .
H11A H 0.387924 0.127730 0.183790 0.026 Uiso 1 1 calc R U . . .
C3A C 0.2345(3) 0.3193(3) 0.8077(2) 0.0152(5) Uani 1 1 d . . . . .
C13A C 0.2442(4) 0.3858(3) 0.9375(2) 0.0185(6) Uani 1 1 d . . . . .
C16A C 0.2499(4) 0.6086(4) 1.0917(2) 0.0264(7) Uani 1 1 d . . . . .
H16A H 0.137387 0.549916 1.101587 0.040 Uiso 1 1 calc R U . . .
H16B H 0.259092 0.720955 1.106988 0.040 Uiso 1 1 calc R U . . .
H16C H 0.360023 0.602876 1.149266 0.040 Uiso 1 1 calc R U . . .
C20A C 0.1176(4) -0.1421(4) 0.9095(3) 0.0263(7) Uani 1 1 d . . . . .
H20A H 0.087333 -0.250920 0.854738 0.039 Uiso 1 1 calc R U . . .
H20B H 0.029584 -0.142039 0.951584 0.039 Uiso 1 1 calc R U . . .
H20C H 0.244790 -0.105341 0.969002 0.039 Uiso 1 1 calc R U . . .

loop_
_atom_site_aniso_label
_atom_site_aniso_U_11
_atom_site_aniso_U_22
_atom_site_aniso_U_33
_atom_site_aniso_U_23
_atom_site_aniso_U_13
_atom_site_aniso_U_12
Cu1 0.02081(18) 0.01380(19) 0.01427(17) 0.00715(13) 0.00868(13) 0.00884(14)
Cl2 0.0216(3) 0.0135(3) 0.0164(3) 0.0046(2) 0.0080(2) 0.0078(3)
Cl1 0.0338(4) 0.0194(4) 0.0206(3) 0.0122(3) 0.0152(3) 0.0116(3)
O19A 0.0204(10) 0.0238(12) 0.0258(10) 0.0172(9) 0.0084(8) 0.0078(9)
O18A 0.0241(11) 0.0392(14) 0.0326(11) 0.0258(10) 0.0102(9) 0.0144(10)
O15A 0.0446(13) 0.0203(11) 0.0164(9) 0.0078(8) 0.0170(9) 0.0154(10)
N7A 0.0122(11) 0.0153(12) 0.0167(11) 0.0060(9) 0.0049(9) 0.0056(9)
N1A 0.0205(12) 0.0121(12) 0.0126(10) 0.0052(8) 0.0063(9) 0.0082(9)
O14A 0.0656(16) 0.0289(13) 0.0237(11) 0.0170(10) 0.0234(11) 0.0240(12)
N10A 0.0313(14) 0.0228(14) 0.0227(12) 0.0054(10) 0.0138(11) 0.0137(11)
C5A 0.0199(14) 0.0137(15) 0.0196(13) 0.0062(11) 0.0066(11) 0.0079(11)
C6A 0.0119(13) 0.0169(15) 0.0157(12) 0.0056(10) 0.0051(10) 0.0053(11)
C8A 0.0156(13) 0.0178(15) 0.0157(12) 0.0067(10) 0.0061(10) 0.0083(11)
C12A 0.0176(14) 0.0213(16) 0.0167(13) 0.0073(11) 0.0088(11) 0.0069(12)
C4A 0.0149(13) 0.0195(15) 0.0189(13) 0.0103(11) 0.0074(11) 0.0081(11)
C9A 0.0254(15) 0.0163(15) 0.0237(14) 0.0076(11) 0.0100(12) 0.0101(12)
C17A 0.0235(15) 0.0181(15) 0.0165(13) 0.0069(11) 0.0090(11) 0.0077(12)
C2A 0.0169(13) 0.0174(15) 0.0177(13) 0.0067(11) 0.0072(10) 0.0065(11)
C11A 0.0265(15) 0.0234(16) 0.0202(14) 0.0076(12) 0.0120(12) 0.0122(13)
C3A 0.0151(13) 0.0153(14) 0.0169(13) 0.0079(10) 0.0061(10) 0.0057(11)
C13A 0.0188(14) 0.0200(16) 0.0189(13) 0.0086(11) 0.0093(11) 0.0059(12)
C16A 0.0404(18) 0.0251(17) 0.0178(14) 0.0062(12) 0.0160(13) 0.0129(14)
C20A 0.0324(17) 0.0264(18) 0.0278(15) 0.0199(13) 0.0132(13) 0.0098(14)

loop_
_atom_type_symbol
_atom_type_description
_atom_type_scat_dispersion_real
_atom_type_scat_dispersion_imag
_atom_type_scat_source
C C 0.0033 0.0016 'International Tables Vol C Tables 4.2.6.8 and 6.1.1.4'
H H 0.0000 0.0000 'International Tables Vol C Tables 4.2.6.8 and 6.1.1.4'
Cl Cl 0.1484 0.1585 'International Tables Vol C Tables 4.2.6.8 and 6.1.1.4'
Cu Cu 0.3201 1.2651 'International Tables Vol C Tables 4.2.6.8 and 6.1.1.4'
N N 0.0061 0.0033 'International Tables Vol C Tables 4.2.6.8 and 6.1.1.4'
O O 0.0106 0.0060 'International Tables Vol C Tables 4.2.6.8 and 6.1.1.4'

loop_
_geom_angle_atom_site_label_1
_geom_angle_atom_site_label_2
_geom_angle_atom_site_label_3
_geom_angle
_geom_angle_site_symmetry_1
_geom_angle_site_symmetry_3
_geom_angle_publ_flag
Cl2 Cu1 Cl2 92.39(2) . 2_566 ?
Cl1 Cu1 Cl2 92.30(3) . . ?
Cl1 Cu1 Cl2 101.98(3) . 2_566 ?
N7A Cu1 Cl2 172.80(6) . . ?
N7A Cu1 Cl2 90.17(6) . 2_566 ?
N7A Cu1 Cl1 93.76(6) . . ?
N7A Cu1 N1A 79.90(8) . . ?
N1A Cu1 Cl2 93.38(6) . . ?
N1A Cu1 Cl2 89.63(6) . 2_566 ?
N1A Cu1 Cl1 166.85(6) . . ?
Cu1 Cl2 Cu1 87.61(2) . 2_566 ?
C17A O19A C20A 115.2(2) . . ?
C13A O15A C16A 115.2(2) . . ?
C8A N7A Cu1 114.28(15) . . ?
C12A N7A Cu1 127.75(18) . . ?
C12A N7A C8A 117.9(2) . . ?
C6A N1A Cu1 114.51(15) . . ?
C2A N1A Cu1 126.66(18) . . ?
C2A N1A C6A 118.8(2) . . ?
C11A N10A C9A 115.6(2) . . ?
C6A C5A H5A 120.2 . . ?
C6A C5A C4A 119.5(2) . . ?
C4A C5A H5A 120.2 . . ?
N1A C6A C5A 121.7(2) . . ?
N1A C6A C8A 114.3(2) . . ?
C5A C6A C8A 123.9(2) . . ?
N7A C8A C6A 115.5(2) . . ?
N7A C8A C9A 120.2(2) . . ?
C9A C8A C6A 124.2(2) . . ?
N7A C12A H12A 119.8 . . ?
N7A C12A C11A 120.4(3) . . ?
C11A C12A H12A 119.8 . . ?
C5A C4A C17A 117.9(2) . . ?
C5A C4A C3A 118.9(2) . . ?
C3A C4A C17A 122.8(2) . . ?
N10A C9A C8A 122.5(3) . . ?
N10A C9A H9A 118.8 . . ?
C8A C9A H9A 118.8 . . ?
O19A C17A C4A 111.9(2) . . ?
O18A C17A O19A 126.3(2) . . ?
O18A C17A C4A 121.7(2) . . ?
N1A C2A H2A 118.7 . . ?
N1A C2A C3A 122.6(2) . . ?
C3A C2A H2A 118.7 . . ?
N10A C11A C12A 123.2(2) . . ?
N10A C11A H11A 118.4 . . ?
C12A C11A H11A 118.4 . . ?
C4A C3A C2A 118.4(2) . . ?
C4A C3A C13A 120.6(2) . . ?
C2A C3A C13A 121.0(2) . . ?
O15A C13A C3A 112.4(2) . . ?
O14A C13A O15A 124.4(2) . . ?
O14A C13A C3A 123.2(3) . . ?
O15A C16A H16A 109.5 . . ?
O15A C16A H16B 109.5 . . ?
O15A C16A H16C 109.5 . . ?
H16A C16A H16B 109.5 . . ?
H16A C16A H16C 109.5 . . ?
H16B C16A H16C 109.5 . . ?
O19A C20A H20A 109.5 . . ?
O19A C20A H20B 109.5 . . ?
O19A C20A H20C 109.5 . . ?
H20A C20A H20B 109.5 . . ?
H20A C20A H20C 109.5 . . ?
H20B C20A H20C 109.5 . . ?

loop_
_geom_bond_atom_site_label_1
_geom_bond_atom_site_label_2
_geom_bond_distance
_geom_bond_site_symmetry_2
_geom_bond_publ_flag
Cu1 Cl2 2.2674(7) . ?
Cu1 Cl2 2.6638(8) 2_566 ?
Cu1 Cl1 2.2260(7) . ?
Cu1 N7A 2.032(2) . ?
Cu1 N1A 2.038(2) . ?
O19A C17A 1.331(3) . ?
O19A C20A 1.455(3) . ?
O18A C17A 1.193(3) . ?
O15A C13A 1.321(3) . ?
O15A C16A 1.456(3) . ?
N7A C8A 1.345(3) . ?
N7A C12A 1.327(3) . ?
N1A C6A 1.355(3) . ?
N1A C2A 1.333(3) . ?
O14A C13A 1.204(3) . ?
N10A C9A 1.335(3) . ?
N10A C11A 1.331(3) . ?
C5A H5A 0.9300 . ?
C5A C6A 1.382(3) . ?
C5A C4A 1.382(3) . ?
C6A C8A 1.477(3) . ?
C8A C9A 1.392(4) . ?
C12A H12A 0.9300 . ?
C12A C11A 1.384(4) . ?
C4A C17A 1.509(4) . ?
C4A C3A 1.391(4) . ?
C9A H9A 0.9300 . ?
C2A H2A 0.9300 . ?
C2A C3A 1.393(3) . ?
C11A H11A 0.9300 . ?
C3A C13A 1.495(3) . ?
C16A H16A 0.9600 . ?
C16A H16B 0.9600 . ?
C16A H16C 0.9600 . ?
C20A H20A 0.9600 . ?
C20A H20B 0.9600 . ?
C20A H20C 0.9600 . ?

loop_
_geom_torsion_atom_site_label_1
_geom_torsion_atom_site_label_2
_geom_torsion_atom_site_label_3
_geom_torsion_atom_site_label_4
_geom_torsion
_geom_torsion_site_symmetry_1
_geom_torsion_site_symmetry_2
_geom_torsion_site_symmetry_3
_geom_torsion_site_symmetry_4
_geom_torsion_publ_flag
Cu1 N7A C8A C6A -10.1(3) . . . . ?
Cu1 N7A C8A C9A 172.89(19) . . . . ?
Cu1 N7A C12A C11A -175.85(19) . . . . ?
Cu1 N1A C6A C5A -176.16(19) . . . . ?
Cu1 N1A C6A C8A 7.8(3) . . . . ?
Cu1 N1A C2A C3A 178.24(19) . . . . ?
N7A C8A C9A N10A 4.2(4) . . . . ?
N7A C12A C11A N10A 3.1(4) . . . . ?
N1A C6A C8A N7A 1.5(3) . . . . ?
N1A C6A C8A C9A 178.4(2) . . . . ?
N1A C2A C3A C4A -2.6(4) . . . . ?
N1A C2A C3A C13A 174.5(2) . . . . ?
C5A C6A C8A N7A -174.4(2) . . . . ?
C5A C6A C8A C9A 2.5(4) . . . . ?
C5A C4A C17A O19A -99.5(3) . . . . ?
C5A C4A C17A O18A 76.8(3) . . . . ?
C5A C4A C3A C2A 1.8(4) . . . . ?
C5A C4A C3A C13A -175.3(2) . . . . ?
C6A N1A C2A C3A 1.0(4) . . . . ?
C6A C5A C4A C17A -172.8(2) . . . . ?
C6A C5A C4A C3A 0.5(4) . . . . ?
C6A C8A C9A N10A -172.5(2) . . . . ?
C8A N7A C12A C11A 0.5(4) . . . . ?
C12A N7A C8A C6A 173.0(2) . . . . ?
C12A N7A C8A C9A -4.0(4) . . . . ?
C4A C5A C6A N1A -2.2(4) . . . . ?
C4A C5A C6A C8A 173.5(2) . . . . ?
C4A C3A C13A O15A 178.2(2) . . . . ?
C4A C3A C13A O14A -0.3(4) . . . . ?
C9A N10A C11A C12A -2.9(4) . . . . ?
C17A C4A C3A C2A 174.7(2) . . . . ?
C17A C4A C3A C13A -2.3(4) . . . . ?
C2A N1A C6A C5A 1.4(4) . . . . ?
C2A N1A C6A C8A -174.6(2) . . . . ?
C2A C3A C13A O15A 1.2(3) . . . . ?
C2A C3A C13A O14A -177.3(3) . . . . ?
C11A N10A C9A C8A -0.7(4) . . . . ?
C3A C4A C17A O19A 87.5(3) . . . . ?
C3A C4A C17A O18A -96.2(3) . . . . ?
C16A O15A C13A O14A -1.1(4) . . . . ?
C16A O15A C13A C3A -179.6(2) . . . . ?
C20A O19A C17A O18A 2.5(4) . . . . ?
C20A O19A C17A C4A 178.7(2) . . . . ?
